data_8101563
loop_
_publ_author_name
'Kolev, Tsonko'
'Glavcheva, Zornitza'
'Sch\"urmann, Markus'
'Preut, Hans'
'Bleckmann, Paul'
'Radomirska, Valentina'

_publ_section_title
;
Crystal structure of 1,3,5-tribenzoylbenzene, C~27~H~18~O~3~
;
_journal_issue 4
_journal_name_full 'Zeitschrift f\"ur Kristallographie - New Crystal Structures'
_journal_page_first 487
_journal_page_last 489
_journal_volume 214
_journal_year 1999
_chemical_formula_sum 'C27 H18 O3'
_chemical_formula_weight 390.41
_space_group_IT_number 2
_symmetry_cell_setting triclinic
_symmetry_space_group_name_Hall '-P 1'
_symmetry_space_group_name_H-M 'P -1'
_cell_angle_alpha 94.11(2)
_cell_angle_beta 97.59(2)
_cell_angle_gamma 91.29(2)
_cell_formula_units_Z 4
_cell_length_a 7.799(2)
_cell_length_b 12.019(2)
_cell_length_c 21.665(3)
_cell_measurement_temperature 291(2)
_cell_volume 2006.8(7)
_diffrn_ambient_temperature 291(2)
_exptl_crystal_density_diffrn 1.292
_refine_ls_R_factor_obs 0.0796
_refine_ls_wR_factor_obs 0.1295
_cod_database_code 8101563

loop_
_symmetry_equiv_pos_as_xyz
'x, y, z'
'-x, -y, -z'

loop_
_atom_site_label
_atom_site_type_symbol
_atom_site_fract_x
_atom_site_fract_y
_atom_site_fract_z
_atom_site_U_iso_or_equiv
_atom_site_adp_type
_atom_site_occupancy
_atom_site_calc_flag
_atom_site_refinement_flags
_atom_site_disorder_assembly
_atom_site_disorder_group
O1 O 0.3359(6) 0.7838(3) 0.44192(16) 0.0952(14) Uani 1 d . . .
O2 O 0.2662(7) 0.9243(3) 0.16865(19) 0.1258(19) Uani 1 d . . .
O3 O 0.4245(5) 0.5429(3) 0.14314(15) 0.0814(12) Uani 1 d . . .
O1A O -0.1681(5) 1.0161(3) 0.16028(14) 0.0827(12) Uani 1 d . . .
O2A O -0.2103(5) 0.6983(3) 0.37314(14) 0.0844(13) Uani 1 d . . .
O3A O 0.0689(4) 0.4749(2) 0.21512(14) 0.0645(10) Uani 1 d . . .
C1 C 0.3312(6) 0.7037(3) 0.34037(19) 0.0431(11) Uani 1 d . . .
C2 C 0.3816(6) 0.6149(3) 0.30342(19) 0.0449(12) Uani 1 d . . .
H2 H 0.3951 0.5454 0.3194 0.067 Uiso 1 calc R . .
C3 C 0.4121(6) 0.6286(3) 0.24262(19) 0.0448(12) Uani 1 d . . .
C4 C 0.3881(6) 0.7312(4) 0.2191(2) 0.0538(13) Uani 1 d . . .
H4 H 0.4057 0.7402 0.1781 0.081 Uiso 1 calc R . .
C5 C 0.3384(6) 0.8212(3) 0.2552(2) 0.0517(13) Uani 1 d . . .
C6 C 0.3146(6) 0.8069(3) 0.3161(2) 0.0497(12) Uani 1 d . . .
H6 H 0.2868 0.8679 0.3413 0.075 Uiso 1 calc R . .
C7 C 0.3120(6) 0.6985(4) 0.4077(2) 0.0559(14) Uani 1 d . . .
C8 C 0.2666(6) 0.5943(4) 0.4349(2) 0.0494(12) Uani 1 d . . .
C9 C 0.3171(7) 0.5875(4) 0.4989(2) 0.0662(15) Uani 1 d . . .
H9 H 0.3795 0.6466 0.5222 0.099 Uiso 1 calc R . .
C10 C 0.2748(7) 0.4937(5) 0.5276(2) 0.0712(16) Uani 1 d . . .
H10 H 0.3084 0.4897 0.5702 0.107 Uiso 1 calc R . .
C11 C 0.1831(8) 0.4060(5) 0.4932(3) 0.0749(16) Uani 1 d . . .
H11 H 0.1547 0.3426 0.5124 0.112 Uiso 1 calc R . .
C12 C 0.1340(7) 0.4125(4) 0.4308(2) 0.0715(15) Uani 1 d . . .
H12 H 0.0725 0.3528 0.4077 0.107 Uiso 1 calc R . .
C13 C 0.1736(6) 0.5057(4) 0.4013(2) 0.0580(14) Uani 1 d . . .
H13 H 0.1377 0.5090 0.3588 0.087 Uiso 1 calc R . .
C14 C 0.3072(8) 0.9287(4) 0.2250(3) 0.0762(17) Uani 1 d . . .
C15 C 0.3215(7) 1.0374(4) 0.2617(3) 0.0641(15) Uani 1 d . . .
C16 C 0.4321(8) 1.0585(4) 0.3164(3) 0.0787(17) Uani 1 d . . .
H16 H 0.4991 1.0014 0.3323 0.118 Uiso 1 calc R . .
C17 C 0.4457(9) 1.1628(5) 0.3481(3) 0.097(2) Uani 1 d . . .
H17 H 0.5205 1.1756 0.3852 0.146 Uiso 1 calc R . .
C18 C 0.3485(10) 1.2468(5) 0.3246(4) 0.108(3) Uani 1 d . . .
H18 H 0.3588 1.3172 0.3458 0.162 Uiso 1 calc R . .
C19 C 0.2376(9) 1.2298(5) 0.2712(4) 0.103(3) Uani 1 d . . .
H19 H 0.1714 1.2878 0.2561 0.155 Uiso 1 calc R . .
C20 C 0.2231(7) 1.1251(5) 0.2390(3) 0.0860(18) Uani 1 d . . .
H20 H 0.1474 1.1133 0.2020 0.129 Uiso 1 calc R . .
C21 C 0.4629(7) 0.5359(4) 0.1992(2) 0.0545(13) Uani 1 d . . .
C22 C 0.5621(6) 0.4393(3) 0.2221(2) 0.0485(12) Uani 1 d . . .
C23 C 0.5629(7) 0.3461(4) 0.1808(2) 0.0692(15) Uani 1 d . . .
H23 H 0.4983 0.3446 0.1415 0.104 Uiso 1 calc R . .
C24 C 0.6587(8) 0.2558(4) 0.1975(3) 0.0872(19) Uani 1 d . . .
H24 H 0.6578 0.1933 0.1696 0.131 Uiso 1 calc R . .
C25 C 0.7548(8) 0.2576(4) 0.2549(3) 0.0849(18) Uani 1 d . . .
H25 H 0.8196 0.1964 0.2659 0.127 Uiso 1 calc R . .
C26 C 0.7566(7) 0.3504(4) 0.2968(3) 0.0742(16) Uani 1 d . . .
H26 H 0.8217 0.3514 0.3361 0.111 Uiso 1 calc R . .
C27 C 0.6607(6) 0.4411(4) 0.2799(2) 0.0558(13) Uani 1 d . . .
H27 H 0.6626 0.5040 0.3077 0.084 Uiso 1 calc R . .
C1A C -0.1665(6) 0.8268(3) 0.17533(19) 0.0469(12) Uani 1 d . . .
C2A C -0.1143(6) 0.7224(3) 0.15373(19) 0.0476(12) Uani 1 d . . .
H2A H -0.1016 0.7089 0.1118 0.071 Uiso 1 calc R . .
C3A C -0.0809(6) 0.6380(3) 0.19443(19) 0.0429(11) Uani 1 d . . .
C4A C -0.0972(6) 0.6613(3) 0.25640(19) 0.0451(12) Uani 1 d . . .
H4A H -0.0722 0.6061 0.2839 0.068 Uiso 1 calc R . .
C5A C -0.1493(6) 0.7638(3) 0.27961(18) 0.0431(11) Uani 1 d . . .
C6A C -0.1838(6) 0.8461(3) 0.23801(19) 0.0471(12) Uani 1 d . . .
H6A H -0.2190 0.9154 0.2526 0.071 Uiso 1 calc R . .
C7A C -0.1957(6) 0.9215(4) 0.1357(2) 0.0530(13) Uani 1 d . . .
C8A C -0.2537(7) 0.9061(4) 0.0682(2) 0.0510(13) Uani 1 d . . .
C9A C -0.2070(6) 0.9846(4) 0.0299(2) 0.0636(15) Uani 1 d . . .
H9A H -0.1360 1.0454 0.0468 0.095 Uiso 1 calc R . .
C10A C -0.2638(8) 0.9745(5) -0.0330(2) 0.0834(18) Uani 1 d . . .
H10A H -0.2269 1.0261 -0.0588 0.125 Uiso 1 calc R . .
C11A C -0.3750(9) 0.8881(6) -0.0576(3) 0.0854(19) Uani 1 d . . .
H11A H -0.4157 0.8823 -0.1001 0.128 Uiso 1 calc R . .
C12A C -0.4269(7) 0.8102(5) -0.0204(2) 0.0724(16) Uani 1 d . . .
H12A H -0.5024 0.7517 -0.0374 0.109 Uiso 1 calc R . .
C13A C -0.3659(7) 0.8191(4) 0.0432(2) 0.0614(14) Uani 1 d . . .
H13A H -0.4006 0.7663 0.0688 0.092 Uiso 1 calc R . .
C14A C -0.1749(6) 0.7802(4) 0.3461(2) 0.0560(14) Uani 1 d . . .
C15A C -0.1609(6) 0.8919(4) 0.38021(19) 0.0500(12) Uani 1 d . . .
C16A C -0.0534(6) 0.9760(4) 0.3657(2) 0.0556(13) Uani 1 d . . .
H16A H 0.0096 0.9639 0.3324 0.083 Uiso 1 calc R . .
C17A C -0.0380(7) 1.0776(4) 0.3999(2) 0.0682(15) Uani 1 d . . .
H17A H 0.0361 1.1334 0.3900 0.102 Uiso 1 calc R . .
C18A C -0.1327(8) 1.0965(5) 0.4487(3) 0.0786(17) Uani 1 d . . .
H18A H -0.1238 1.1656 0.4713 0.118 Uiso 1 calc R . .
C19A C -0.2397(8) 1.0142(5) 0.4640(2) 0.0750(17) Uani 1 d . . .
H19A H -0.3026 1.0272 0.4973 0.112 Uiso 1 calc R . .
C20A C -0.2544(6) 0.9118(4) 0.4301(2) 0.0606(14) Uani 1 d . . .
H20A H -0.3270 0.8558 0.4407 0.091 Uiso 1 calc R . .
C21A C -0.0203(6) 0.5229(3) 0.1752(2) 0.0479(12) Uani 1 d . . .
C22A C -0.0697(6) 0.4696(3) 0.1116(2) 0.0487(12) Uani 1 d . . .
C23A C 0.0261(7) 0.3812(4) 0.0922(2) 0.0683(15) Uani 1 d . . .
H23A H 0.1208 0.3592 0.1187 0.102 Uiso 1 calc R . .
C24A C -0.0161(8) 0.3257(4) 0.0345(3) 0.0817(18) Uani 1 d . . .
H24A H 0.0507 0.2670 0.0224 0.123 Uiso 1 calc R . .
C25A C -0.1564(8) 0.3559(5) -0.0056(3) 0.0778(17) Uani 1 d . . .
H25A H -0.1842 0.3186 -0.0449 0.117 Uiso 1 calc R . .
C26A C -0.2550(7) 0.4424(4) 0.0134(2) 0.0706(16) Uani 1 d . . .
H26A H -0.3503 0.4635 -0.0133 0.106 Uiso 1 calc R . .
C27A C -0.2132(7) 0.4985(4) 0.0721(2) 0.0584(13) Uani 1 d . . .
H27A H -0.2820 0.5558 0.0847 0.088 Uiso 1 calc R . .

loop_
_atom_site_aniso_label
_atom_site_aniso_U_11
_atom_site_aniso_U_22
_atom_site_aniso_U_33
_atom_site_aniso_U_23
_atom_site_aniso_U_13
_atom_site_aniso_U_12
O1 0.168(4) 0.056(2) 0.071(2) -0.0102(19) 0.057(3) -0.006(2)
O2 0.225(6) 0.087(3) 0.073(3) 0.039(2) 0.023(3) 0.054(3)
O3 0.114(3) 0.092(3) 0.041(2) 0.0025(18) 0.014(2) 0.035(2)
O1A 0.149(4) 0.040(2) 0.057(2) 0.0050(17) 0.004(2) 0.016(2)
O2A 0.151(4) 0.056(2) 0.050(2) 0.0114(18) 0.025(2) 0.001(2)
O3A 0.081(3) 0.052(2) 0.060(2) 0.0104(17) 0.0019(19) 0.0226(18)
C1 0.052(3) 0.038(3) 0.043(3) 0.006(2) 0.016(2) 0.004(2)
C2 0.056(3) 0.036(3) 0.045(3) 0.008(2) 0.013(2) 0.008(2)
C3 0.052(3) 0.042(3) 0.042(3) 0.003(2) 0.011(2) 0.009(2)
C4 0.058(4) 0.059(3) 0.047(3) 0.015(2) 0.011(2) 0.006(3)
C5 0.058(4) 0.040(3) 0.060(3) 0.012(2) 0.012(3) 0.013(2)
C6 0.057(3) 0.044(3) 0.051(3) 0.002(2) 0.017(2) 0.007(2)
C7 0.072(4) 0.047(3) 0.051(3) 0.000(3) 0.018(3) 0.010(3)
C8 0.061(4) 0.052(3) 0.040(3) 0.011(2) 0.017(3) 0.013(3)
C9 0.079(4) 0.074(4) 0.049(3) 0.004(3) 0.017(3) 0.006(3)
C10 0.078(5) 0.088(4) 0.051(3) 0.019(3) 0.013(3) 0.009(3)
C11 0.082(5) 0.079(4) 0.069(4) 0.030(3) 0.017(3) 0.009(3)
C12 0.083(4) 0.064(3) 0.069(4) 0.021(3) 0.010(3) -0.002(3)
C13 0.066(4) 0.059(3) 0.051(3) 0.015(3) 0.010(3) 0.011(3)
C14 0.096(5) 0.065(4) 0.074(4) 0.028(3) 0.019(3) 0.016(3)
C15 0.070(4) 0.040(3) 0.091(4) 0.029(3) 0.030(3) 0.011(3)
C16 0.070(5) 0.056(4) 0.114(5) 0.017(3) 0.018(4) 0.008(3)
C17 0.094(5) 0.053(4) 0.145(6) 0.004(4) 0.021(4) 0.002(4)
C18 0.092(6) 0.054(4) 0.185(8) 0.008(5) 0.042(5) 0.008(4)
C19 0.082(6) 0.049(4) 0.194(8) 0.039(5) 0.057(5) 0.017(4)
C20 0.072(5) 0.068(4) 0.128(5) 0.045(4) 0.028(4) 0.017(3)
C21 0.068(4) 0.057(3) 0.041(3) 0.002(2) 0.017(3) 0.003(3)
C22 0.063(4) 0.034(3) 0.050(3) -0.003(2) 0.014(3) 0.005(2)
C23 0.073(4) 0.063(3) 0.068(3) -0.009(3) 0.004(3) 0.007(3)
C24 0.077(5) 0.067(4) 0.114(5) -0.017(4) 0.007(4) 0.020(4)
C25 0.067(5) 0.057(4) 0.130(5) 0.009(4) 0.009(4) 0.018(3)
C26 0.059(4) 0.072(4) 0.089(4) 0.005(3) 0.000(3) 0.009(3)
C27 0.051(4) 0.048(3) 0.070(4) 0.000(3) 0.015(3) 0.006(3)
C1A 0.060(4) 0.043(3) 0.038(3) 0.005(2) 0.008(2) 0.012(2)
C2A 0.057(3) 0.045(3) 0.042(3) 0.003(2) 0.009(2) 0.012(2)
C3A 0.048(3) 0.034(2) 0.048(3) 0.005(2) 0.007(2) 0.002(2)
C4A 0.057(3) 0.035(3) 0.043(3) 0.012(2) 0.003(2) 0.005(2)
C5A 0.056(3) 0.041(3) 0.032(3) 0.006(2) 0.002(2) 0.004(2)
C6A 0.057(3) 0.035(3) 0.048(3) -0.004(2) 0.007(2) 0.009(2)
C7A 0.078(4) 0.033(3) 0.048(3) 0.004(2) 0.010(3) 0.011(2)
C8A 0.065(4) 0.041(3) 0.049(3) 0.006(2) 0.010(3) 0.018(3)
C9A 0.070(4) 0.064(3) 0.060(3) 0.027(3) 0.010(3) 0.004(3)
C10A 0.101(5) 0.102(5) 0.052(4) 0.038(3) 0.010(4) 0.007(4)
C11A 0.089(5) 0.117(5) 0.049(3) 0.020(4) -0.005(3) 0.019(4)
C12A 0.065(4) 0.089(4) 0.061(4) 0.006(3) 0.002(3) 0.003(3)
C13A 0.071(4) 0.062(3) 0.054(3) 0.012(3) 0.014(3) 0.018(3)
C14A 0.074(4) 0.054(3) 0.041(3) 0.012(2) 0.007(3) 0.012(3)
C15A 0.056(4) 0.054(3) 0.041(3) 0.004(2) 0.006(2) 0.012(3)
C16A 0.057(4) 0.058(3) 0.053(3) 0.004(3) 0.008(3) 0.013(3)
C17A 0.074(4) 0.060(3) 0.070(4) -0.005(3) 0.013(3) 0.004(3)
C18A 0.096(5) 0.060(4) 0.075(4) -0.013(3) 0.005(4) 0.004(3)
C19A 0.094(5) 0.071(4) 0.059(3) -0.017(3) 0.016(3) 0.017(3)
C20A 0.061(4) 0.073(4) 0.048(3) 0.005(3) 0.005(3) 0.005(3)
C21A 0.053(3) 0.041(3) 0.051(3) 0.006(2) 0.010(2) 0.005(2)
C22A 0.055(4) 0.038(3) 0.055(3) 0.002(2) 0.016(3) 0.010(2)
C23A 0.072(4) 0.058(3) 0.076(4) -0.003(3) 0.019(3) 0.015(3)
C24A 0.083(5) 0.074(4) 0.088(4) -0.023(3) 0.025(4) 0.018(4)
C25A 0.091(5) 0.083(4) 0.061(4) -0.014(3) 0.027(4) -0.009(4)
C26A 0.080(4) 0.078(4) 0.053(3) -0.004(3) 0.010(3) 0.001(3)
C27A 0.061(4) 0.056(3) 0.059(3) 0.000(3) 0.014(3) 0.011(3)

loop_
_geom_bond_atom_site_label_1
_geom_bond_atom_site_label_2
_geom_bond_distance
_geom_bond_site_symmetry_2
_geom_bond_publ_flag
O1 C7 1.217(5) . ?
O2 C14 1.218(6) . ?
O3 C21 1.221(5) . ?
O1A C7A 1.222(5) . ?
O2A C14A 1.225(5) . ?
O3A C21A 1.223(5) . ?
C1 C6 1.384(5) . ?
C1 C2 1.384(5) . ?
C1 C7 1.492(6) . ?
C2 C3 1.390(5) . ?
C2 H2 0.9300 . ?
C3 C4 1.376(5) . ?
C3 C21 1.500(5) . ?
C4 C5 1.383(5) . ?
C4 H4 0.9300 . ?
C5 C6 1.377(5) . ?
C5 C14 1.499(6) . ?
C6 H6 0.9300 . ?
C7 C8 1.477(6) . ?
C8 C13 1.379(6) . ?
C8 C9 1.399(6) . ?
C9 C10 1.381(6) . ?
C9 H9 0.9300 . ?
C10 C11 1.374(7) . ?
C10 H10 0.9300 . ?
C11 C12 1.364(6) . ?
C11 H11 0.9300 . ?
C12 C13 1.377(6) . ?
C12 H12 0.9300 . ?
C13 H13 0.9300 . ?
C14 C15 1.474(7) . ?
C15 C16 1.375(7) . ?
C15 C20 1.397(6) . ?
C16 C17 1.380(7) . ?
C16 H16 0.9300 . ?
C17 C18 1.363(8) . ?
C17 H17 0.9300 . ?
C18 C19 1.350(8) . ?
C18 H18 0.9300 . ?
C19 C20 1.390(8) . ?
C19 H19 0.9300 . ?
C20 H20 0.9300 . ?
C21 C22 1.488(6) . ?
C22 C27 1.379(6) . ?
C22 C23 1.382(5) . ?
C23 C24 1.374(6) . ?
C23 H23 0.9300 . ?
C24 C25 1.362(7) . ?
C24 H24 0.9300 . ?
C25 C26 1.386(6) . ?
C25 H25 0.9300 . ?
C26 C27 1.380(6) . ?
C26 H26 0.9300 . ?
C27 H27 0.9300 . ?
C1A C6A 1.386(5) . ?
C1A C2A 1.396(5) . ?
C1A C7A 1.478(5) . ?
C2A C3A 1.398(5) . ?
C2A H2A 0.9300 . ?
C3A C4A 1.375(5) . ?
C3A C21A 1.520(5) . ?
C4A C5A 1.386(5) . ?
C4A H4A 0.9300 . ?
C5A C6A 1.393(5) . ?
C5A C14A 1.480(5) . ?
C6A H6A 0.9300 . ?
C7A C8A 1.471(6) . ?
C8A C9A 1.374(6) . ?
C8A C13A 1.380(6) . ?
C9A C10A 1.372(6) . ?
C9A H9A 0.9300 . ?
C10A C11A 1.369(7) . ?
C10A H10A 0.9300 . ?
C11A C12A 1.366(7) . ?
C11A H11A 0.9300 . ?
C12A C13A 1.393(6) . ?
C12A H12A 0.9300 . ?
C13A H13A 0.9300 . ?
C14A C15A 1.481(6) . ?
C15A C16A 1.378(6) . ?
C15A C20A 1.392(6) . ?
C16A C17A 1.376(6) . ?
C16A H16A 0.9300 . ?
C17A C18A 1.376(6) . ?
C17A H17A 0.9300 . ?
C18A C19A 1.367(7) . ?
C18A H18A 0.9300 . ?
C19A C20A 1.383(6) . ?
C19A H19A 0.9300 . ?
C20A H20A 0.9300 . ?
C21A C22A 1.475(6) . ?
C22A C27A 1.385(6) . ?
C22A C23A 1.385(6) . ?
C23A C24A 1.369(6) . ?
C23A H23A 0.9300 . ?
C24A C25A 1.378(7) . ?
C24A H24A 0.9300 . ?
C25A C26A 1.378(7) . ?
C25A H25A 0.9300 . ?
C26A C27A 1.391(6) . ?
C26A H26A 0.9300 . ?
C27A H27A 0.9300 . ?

loop_
_cod_related_entry_id
_cod_related_entry_database
_cod_related_entry_code
1 ChemSpider 124594
